data_9007049
loop_
_publ_author_name
'Kyono, A.'
'Kimata, M.'
'Matsuhisa, M.'
'Miyashita, Y.'
'Okamoto, K.'

_publ_section_title
;
 Low-temperature crystal structures of stibnite implying orbital
 overlap of Sb 5s2 inert pair electrons
 Sample: T = 173 K
;
_journal_name_full 'Physics and Chemistry of Minerals'
_journal_page_first 254
_journal_page_last 260
_journal_paper_doi 10.1007/s00269-001-0227-1
_journal_volume 29
_journal_year 2002
_chemical_formula_sum 'S3 Sb2'
_chemical_name_mineral Stibnite
_space_group_IT_number 62
_symmetry_space_group_name_Hall '-P 2ac 2n'
_symmetry_space_group_name_H-M 'P n m a'
_cell_angle_alpha 90
_cell_angle_beta 90
_cell_angle_gamma 90
_cell_length_a 11.299
_cell_length_b 3.828
_cell_length_c 11.214
_cell_formula_units_Z 4
_cell_volume 485.034
_database_code_amcsd 0008634
_diffrn_ambient_temperature 173
_exptl_crystal_density_diffrn 4.652
_cod_original_formula_sum 'Sb2 S3'
_cod_database_code 9007049

loop_
_space_group_symop_operation_xyz
x,y,z
x,1/2-y,z
-x,1/2+y,-z
1/2-x,1/2+y,1/2+z
1/2+x,1/2-y,1/2-z
1/2+x,y,1/2-z
1/2-x,-y,1/2+z
-x,-y,-z

loop_
_atom_site_label
_atom_site_fract_x
_atom_site_fract_y
_atom_site_fract_z
_atom_site_U_iso_or_equiv
Sb1 0.47064 0.25000 0.32581 0.00918
Sb2 0.35058 0.75000 0.03553 0.01198
S1 0.29230 0.25000 0.19160 0.00963
S2 0.54970 0.75000 0.12280 0.00937
S3 0.37480 0.75000 0.43880 0.00937

loop_
_cod_related_entry_id
_cod_related_entry_database
_cod_related_entry_code
1 AMCSD 0008634
